data_1515338
loop_
_publ_author_name
'Michinobu, Tsuyoshi'
'Seo, Chayeon'
'Noguchi, Keiichi'
'Mori, Takehiko'

_publ_section_title
;
 Effects of click postfunctionalization on thermal stability and field
 effect transistor performances of aromatic polyamines
;
_journal_issue 6
_journal_name_full 'Polymer Chemistry'
_journal_page_first 1427
_journal_paper_doi 10.1039/c2py20079a
_journal_volume 3
_journal_year 2012
_chemical_formula_moiety 'C20 H11 N5'
_chemical_formula_sum 'C20 H11 N5'
_chemical_formula_weight 321.34
_chemical_name_systematic
;
?
;
_space_group_IT_number 80
_symmetry_cell_setting tetragonal
_symmetry_Int_Tables_number 80
_symmetry_space_group_name_Hall 'I 4bw'
_symmetry_space_group_name_H-M 'I 41'
_atom_sites_solution_hydrogens difmap
_atom_sites_solution_primary direct
_atom_sites_solution_secondary difmap
_cell_angle_alpha 90.00
_cell_angle_beta 90.00
_cell_angle_gamma 90.00
_cell_formula_units_Z 4
_cell_length_a 12.1481(3)
_cell_length_b 12.1481(3)
_cell_length_c 10.9626(4)
_cell_measurement_reflns_used 13582
_cell_measurement_temperature 193
_cell_measurement_theta_max 68.4
_cell_measurement_theta_min 5.2
_cell_volume 1617.82(8)
_computing_cell_refinement PROCESS-AUTO
_computing_data_collection PROCESS-AUTO
_computing_data_reduction CrystalStructure
_computing_publication_material 'SHELXL-97 (Sheldrick, 1997)'
_computing_structure_refinement 'SHELXL-97 (Sheldrick, 1997)'
_computing_structure_solution SIR2004
_diffrn_ambient_temperature 193
_diffrn_detector_area_resol_mean 10.00
_diffrn_measured_fraction_theta_full 1.000
_diffrn_measured_fraction_theta_max 1.000
_diffrn_measurement_device_type 'Rigaku RAXIS-RAPID'
_diffrn_measurement_method \w
_diffrn_radiation_monochromator graphite
_diffrn_radiation_source 'rotating anode'
_diffrn_radiation_type CuK\a
_diffrn_radiation_wavelength 1.54187
_diffrn_reflns_av_R_equivalents 0.0000
_diffrn_reflns_av_sigmaI/netI 0.0299
_diffrn_reflns_limit_h_max 14
_diffrn_reflns_limit_h_min 0
_diffrn_reflns_limit_k_max 14
_diffrn_reflns_limit_k_min 0
_diffrn_reflns_limit_l_max 13
_diffrn_reflns_limit_l_min 0
_diffrn_reflns_number 790
_diffrn_reflns_theta_full 68.25
_diffrn_reflns_theta_max 68.25
_diffrn_reflns_theta_min 5.15
_exptl_absorpt_coefficient_mu 0.660
_exptl_absorpt_correction_T_max 0.936
_exptl_absorpt_correction_T_min 0.828
_exptl_absorpt_correction_type numerical
_exptl_absorpt_process_details
;
Higashi, T. (1999). Program for Absorption Correction.
Rigaku Corporation, Tokyo, Japan.
;
_exptl_crystal_colour brown
_exptl_crystal_density_diffrn 1.319
_exptl_crystal_density_method 'not measured'
_exptl_crystal_description block
_exptl_crystal_F_000 664
_exptl_crystal_size_max 0.35
_exptl_crystal_size_mid 0.35
_exptl_crystal_size_min 0.10
_refine_diff_density_max 0.156
_refine_diff_density_min -0.157
_refine_diff_density_rms 0.045
_refine_ls_extinction_coef 0.0083(12)
_refine_ls_extinction_expression Fc^*^=kFc[1+0.001xFc^2^\l^3^/sin(2\q)]^-1/4^
_refine_ls_extinction_method SHELXL
_refine_ls_goodness_of_fit_ref 1.082
_refine_ls_hydrogen_treatment constr
_refine_ls_matrix_type full
_refine_ls_number_parameters 119
_refine_ls_number_reflns 790
_refine_ls_number_restraints 1
_refine_ls_restrained_S_all 1.081
_refine_ls_R_factor_all 0.0473
_refine_ls_R_factor_gt 0.0456
_refine_ls_shift/su_max 0.000
_refine_ls_shift/su_mean 0.000
_refine_ls_structure_factor_coef Fsqd
_refine_ls_weighting_details 'calc w=1/[\s^2^(Fo^2^)+(0.0604P)^2^+0.7876P] where P=(Fo^2^+2Fc^2^)/3'
_refine_ls_weighting_scheme calc
_refine_ls_wR_factor_gt 0.1193
_refine_ls_wR_factor_ref 0.1205
_reflns_number_gt 744
_reflns_number_total 790
_reflns_threshold_expression >2sigma(I)
_cod_data_source_file c2py20079a.txt
_cod_data_source_block II
_cod_original_cell_volume 1617.83(8)
_cod_database_code 1515338

loop_
_symmetry_equiv_pos_site_id
_symmetry_equiv_pos_as_xyz
1 'x, y, z'
2 '-y, x+1/2, z+1/4'
3 '-x+1/2, -y+1/2, z+1/2'
4 'y+1/2, -x, z+3/4'
5 'x+1/2, y+1/2, z+1/2'
6 '-y+1/2, x+1, z+3/4'
7 '-x+1, -y+1, z+1'
8 'y+1, -x+1/2, z+5/4'

loop_
_atom_site_label
_atom_site_type_symbol
_atom_site_fract_x
_atom_site_fract_y
_atom_site_fract_z
_atom_site_U_iso_or_equiv
_atom_site_adp_type
_atom_site_occupancy
_atom_site_symmetry_multiplicity
_atom_site_calc_flag
_atom_site_refinement_flags
_atom_site_disorder_assembly
_atom_site_disorder_group
N1 N 0.1273(3) -0.3193(3) 0.6628(4) 0.0703(10) Uani 1 1 d . A .
N2 N -0.1523(3) -0.1421(3) 0.5212(4) 0.0775(11) Uani 1 1 d . A .
N3 N 0.4055(5) 0.0489(6) 1.0218(7) 0.076(2) Uani 0.50 1 d P A 1
H3A H 0.4040 0.1089 1.0668 0.091 Uiso 0.50 1 calc PR A 1
H3B H 0.4656 0.0086 1.0187 0.091 Uiso 0.50 1 calc PR A 1
C1 C 0.1388(3) -0.0251(2) 0.8034(3) 0.0468(8) Uani 1 1 d . A .
C2 C 0.1356(3) 0.0611(3) 0.8884(4) 0.0586(10) Uani 1 1 d . . .
H2 H 0.0713 0.1054 0.8938 0.070 Uiso 1 1 calc R . .
C3 C 0.2225(3) 0.0830(3) 0.9639(4) 0.0633(11) Uani 1 1 d . A .
H3 H 0.2183 0.1422 1.0202 0.076 Uiso 1 1 calc R . .
C4 C 0.3165(3) 0.0191(3) 0.9583(4) 0.0647(11) Uani 1 1 d . . .
H4 H 0.3767 0.0335 1.0113 0.078 Uiso 0.50 1 calc PR A 2
C5 C 0.3220(3) -0.0660(3) 0.8746(4) 0.0627(11) Uani 1 1 d . A .
H5 H 0.3863 -0.1103 0.8704 0.075 Uiso 1 1 calc R . .
C6 C 0.2357(3) -0.0872(3) 0.7977(4) 0.0556(9) Uani 1 1 d . . .
H6 H 0.2418 -0.1448 0.7396 0.067 Uiso 1 1 calc R A .
C7 C 0.0437(2) -0.0440(2) 0.7263(3) 0.0442(8) Uani 1 1 d . . .
C8 C 0.0200(3) -0.1364(3) 0.6583(4) 0.0501(8) Uani 1 1 d . A .
C9 C 0.0824(3) -0.2370(3) 0.6605(4) 0.0543(9) Uani 1 1 d . . .
C10 C -0.0766(3) -0.1398(3) 0.5832(4) 0.0564(10) Uani 1 1 d . . .

loop_
_atom_site_aniso_label
_atom_site_aniso_U_11
_atom_site_aniso_U_22
_atom_site_aniso_U_33
_atom_site_aniso_U_23
_atom_site_aniso_U_13
_atom_site_aniso_U_12
N1 0.074(2) 0.0515(17) 0.085(3) -0.0085(18) -0.005(2) 0.0090(15)
N2 0.084(2) 0.060(2) 0.088(3) -0.0050(19) -0.029(2) -0.0015(17)
N3 0.058(4) 0.066(4) 0.103(6) -0.001(4) -0.030(4) -0.012(3)
C1 0.0457(17) 0.0380(15) 0.0567(19) 0.0022(14) 0.0036(15) -0.0022(12)
C2 0.0434(18) 0.0522(19) 0.080(3) -0.0119(19) 0.0028(17) 0.0009(14)
C3 0.055(2) 0.059(2) 0.076(3) -0.0181(19) -0.005(2) -0.0016(16)
C4 0.053(2) 0.062(2) 0.078(3) 0.001(2) -0.013(2) -0.0065(16)
C5 0.0451(19) 0.058(2) 0.086(3) 0.001(2) -0.0073(18) 0.0057(15)
C6 0.0475(18) 0.0471(18) 0.072(2) -0.0044(17) 0.0023(18) 0.0046(14)
C7 0.0416(16) 0.0354(14) 0.0557(19) 0.0002(14) 0.0059(14) -0.0003(12)
C8 0.0470(18) 0.0422(17) 0.0611(19) -0.0009(16) -0.0040(16) 0.0016(12)
C9 0.059(2) 0.0384(17) 0.065(2) -0.0047(16) -0.0050(18) 0.0000(14)
C10 0.058(2) 0.0401(17) 0.071(2) -0.0036(17) -0.008(2) 0.0002(15)

loop_
_atom_type_symbol
_atom_type_description
_atom_type_scat_dispersion_real
_atom_type_scat_dispersion_imag
_atom_type_scat_source
C C 0.0181 0.0091 'International Tables Vol C Tables 4.2.6.8 and 6.1.1.4'
H H 0.0000 0.0000 'International Tables Vol C Tables 4.2.6.8 and 6.1.1.4'
N N 0.0311 0.0180 'International Tables Vol C Tables 4.2.6.8 and 6.1.1.4'

loop_
_geom_angle_atom_site_label_1
_geom_angle_atom_site_label_2
_geom_angle_atom_site_label_3
_geom_angle
_geom_angle_site_symmetry_3
C4 N3 H3A 120.0 .
C4 N3 H3B 120.0 .
H3A N3 H3B 120.0 .
C6 C1 C2 117.1(3) .
C6 C1 C7 123.9(3) .
C2 C1 C7 118.9(3) .
C3 C2 C1 121.7(3) .
C3 C2 H2 119.2 .
C1 C2 H2 119.2 .
C2 C3 C4 120.2(4) .
C2 C3 H3 119.9 .
C4 C3 H3 119.9 .
N3 C4 C3 119.6(5) .
N3 C4 C5 120.6(5) .
C3 C4 C5 119.2(3) .
C3 C4 H4 120.4 .
C5 C4 H4 120.4 .
C6 C5 C4 120.8(3) .
C6 C5 H5 119.6 .
C4 C5 H5 119.6 .
C5 C6 C1 121.0(4) .
C5 C6 H6 119.5 .
C1 C6 H6 119.5 .
C8 C7 C1 127.7(3) .
C8 C7 C7 115.5(3) 7_444
C1 C7 C7 116.6(3) 7_444
C7 C8 C10 120.4(3) .
C7 C8 C9 125.0(3) .
C10 C8 C9 114.6(3) .
N1 C9 C8 176.9(4) .
N2 C10 C8 178.6(5) .

loop_
_geom_bond_atom_site_label_1
_geom_bond_atom_site_label_2
_geom_bond_distance
_geom_bond_site_symmetry_2
N1 C9 1.139(4) .
N2 C10 1.144(5) .
N3 C4 1.336(7) .
N3 H3A 0.8800 .
N3 H3B 0.8800 .
C1 C6 1.400(4) .
C1 C2 1.402(5) .
C1 C7 1.450(5) .
C2 C3 1.367(5) .
C2 H2 0.9500 .
C3 C4 1.382(5) .
C3 H3 0.9500 .
C4 C5 1.385(6) .
C4 H4 0.9500 .
C5 C6 1.369(5) .
C5 H5 0.9500 .
C6 H6 0.9500 .
C7 C8 1.377(5) .
C7 C7 1.508(5) 7_444
C8 C10 1.434(5) .
C8 C9 1.439(4) .

loop_
_geom_torsion_atom_site_label_1
_geom_torsion_atom_site_label_2
_geom_torsion_atom_site_label_3
_geom_torsion_atom_site_label_4
_geom_torsion
_geom_torsion_site_symmetry_1
_geom_torsion_site_symmetry_4
C6 C1 C2 C3 -0.9(6) . .
C7 C1 C2 C3 179.9(4) . .
C1 C2 C3 C4 -0.4(6) . .
C2 C3 C4 N3 172.1(5) . .
C2 C3 C4 C5 0.8(6) . .
N3 C4 C5 C6 -171.1(5) . .
C3 C4 C5 C6 0.1(6) . .
C4 C5 C6 C1 -1.5(6) . .
C2 C1 C6 C5 1.8(5) . .
C7 C1 C6 C5 -179.0(3) . .
C6 C1 C7 C8 16.7(6) . .
C2 C1 C7 C8 -164.1(3) . .
C6 C1 C7 C7 -167.8(3) . 7_444
C2 C1 C7 C7 11.5(4) . 7_444
C1 C7 C8 C10 -177.8(3) . .
C7 C7 C8 C10 6.6(5) 7_444 .
C1 C7 C8 C9 6.0(6) . .
C7 C7 C8 C9 -169.6(3) 7_444 .
